data_4308570
loop_
_publ_author_name
'Zheng He'
'En-Qing Gao'
'Zhe-Ming Wang'
'Chun-Hua Yan'
'Mohamedally Kurmoo'

_publ_contact_author_address
;
State Key Lab of Rare Earth Materials Chemistry and Applications & 
PKU-HKU Joint Lab on Rare Earth Materials and Bioinorganic Chemistry, 
College of Chemistry and Molecular Engineering, 
Peking University, 
Beijing 100871, 
China
;
_publ_contact_author_email chyan@chem.pku.edu.cn
_publ_contact_author_fax 86-(10)-62754179
_publ_contact_author_name 'Prof. Chun-Hua Yan'
_publ_contact_author_phone 86-(10)-62754179
_publ_section_title
;
Coordination Polymers Based on Inorganic Lanthanide(III) Sulfate Skeletons
and an Organic Isonicotinate N-oxide Connector: Segregation into Three
Structural Types by the Lanthanide Contraction Effect
;
_journal_name_full 'Inorganic Chemistry'
_journal_page_first 862
_journal_page_last 874
_journal_paper_doi 10.1021/ic0487575
_journal_volume 44
_journal_year 2005
_chemical_formula_sum 'C6 H6 Eu N O8 S'
_chemical_formula_weight 404.14
_chemical_name_systematic
; 
 ? 
;
_space_group_IT_number 14
_symmetry_cell_setting monoclinic
_symmetry_space_group_name_Hall '-P 2ybc'
_symmetry_space_group_name_H-M 'P 1 21/c 1'
_atom_sites_solution_hydrogens geom
_atom_sites_solution_primary direct
_atom_sites_solution_secondary difmap
_audit_creation_method SHELXL-97
_cell_angle_alpha 90.00
_cell_angle_beta 106.8235(10)
_cell_angle_gamma 90.00
_cell_formula_units_Z 4
_cell_length_a 7.7564(2)
_cell_length_b 20.5503(5)
_cell_length_c 6.3399(3)
_cell_measurement_reflns_used 10979
_cell_measurement_temperature 293(2)
_cell_measurement_theta_max 27.50
_cell_measurement_theta_min 3.50
_cell_volume 967.31(6)
_computing_cell_refinement 'HKL Scalepack (Otwinowski & Minor, 1997)'
_computing_data_collection 'KappaCCD (Nonius B. V., 1998)'
_computing_data_reduction 'HKL Denzo (Otwinowski & Minor, 1997) & maXus (Mackay et al., 1998)'
_computing_molecular_graphics 'Bruker SHELXTL V5.1 (Sheldrick, 1998)'
_computing_publication_material 'SHELXL-97 (Sheldrick, 1997)'
_computing_structure_refinement 'SHELXL-97 (Sheldrick, 1997)'
_computing_structure_solution 'SHELXS-97 (Sheldrick, 1997)'
_diffrn_ambient_temperature 293(2)
_diffrn_detector_area_resol_mean 0.76
_diffrn_measured_fraction_theta_full 0.998
_diffrn_measured_fraction_theta_max 0.998
_diffrn_measurement_device_type 'NONIUS KappaCCD Diffractometer'
_diffrn_measurement_method CCD
_diffrn_radiation_monochromator graphite
_diffrn_radiation_source 'fine-focus sealed tube'
_diffrn_radiation_type MoK\a
_diffrn_radiation_wavelength 0.71073
_diffrn_reflns_av_R_equivalents 0.1096
_diffrn_reflns_av_sigmaI/netI 0.0812
_diffrn_reflns_limit_h_max 10
_diffrn_reflns_limit_h_min -10
_diffrn_reflns_limit_k_max 26
_diffrn_reflns_limit_k_min -26
_diffrn_reflns_limit_l_max 8
_diffrn_reflns_limit_l_min -8
_diffrn_reflns_number 13501
_diffrn_reflns_theta_full 27.50
_diffrn_reflns_theta_max 27.50
_diffrn_reflns_theta_min 3.50
_diffrn_standards_decay_% 0
_exptl_absorpt_coefficient_mu 6.734
_exptl_absorpt_correction_T_max 0.888
_exptl_absorpt_correction_T_min 0.533
_exptl_absorpt_correction_type empirical
_exptl_absorpt_process_details '(Blessing, 1995, 1997)'
_exptl_crystal_colour colorless
_exptl_crystal_density_diffrn 2.775
_exptl_crystal_density_method 'not measured'
_exptl_crystal_description flake
_exptl_crystal_F_000 768
_exptl_crystal_size_max 0.35
_exptl_crystal_size_mid 0.09
_exptl_crystal_size_min 0.02
_refine_diff_density_max 1.431
_refine_diff_density_min -1.741
_refine_diff_density_rms 0.264
_refine_ls_extinction_method none
_refine_ls_goodness_of_fit_ref 0.945
_refine_ls_hydrogen_treatment mixed
_refine_ls_matrix_type full
_refine_ls_number_parameters 162
_refine_ls_number_reflns 2217
_refine_ls_number_restraints 0
_refine_ls_restrained_S_all 0.945
_refine_ls_R_factor_all 0.0665
_refine_ls_R_factor_gt 0.0359
_refine_ls_shift/su_max 0.001
_refine_ls_shift/su_mean 0.000
_refine_ls_structure_factor_coef Fsqd
_refine_ls_weighting_details 'calc w=1/[\s^2^(Fo^2^)+(0.0388P)^2^+0.0000P] where P=(Fo^2^+2Fc^2^)/3'
_refine_ls_weighting_scheme calc
_refine_ls_wR_factor_gt 0.0752
_refine_ls_wR_factor_ref 0.0813
_reflns_number_gt 1536
_reflns_number_total 2217
_reflns_threshold_expression >2sigma(I)
_cod_data_source_file ic0487575si20040906_123354_06.cif
_cod_data_source_block 6
_cod_database_code 4308570

loop_
_symmetry_equiv_pos_as_xyz
'x, y, z'
'-x, y+1/2, -z+1/2'
'-x, -y, -z'
'x, -y-1/2, z-1/2'

loop_
_atom_site_label
_atom_site_type_symbol
_atom_site_fract_x
_atom_site_fract_y
_atom_site_fract_z
_atom_site_U_iso_or_equiv
_atom_site_adp_type
_atom_site_occupancy
_atom_site_symmetry_multiplicity
_atom_site_calc_flag
_atom_site_refinement_flags
_atom_site_disorder_assembly
_atom_site_disorder_group
Eu1 Eu 0.15249(4) 0.429459(14) 0.70826(5) 0.01524(12) Uani 1 1 d . . .
C6 C -0.1069(10) 0.3282(3) 0.5691(10) 0.0194(15) Uani 1 1 d . . .
C1 C -0.2422(10) 0.2738(3) 0.5181(10) 0.0192(15) Uani 1 1 d . . .
C2 C -0.4262(10) 0.2852(3) 0.4544(10) 0.0219(16) Uani 1 1 d . . .
H3A H -0.4700 0.3276 0.4403 0.026 Uiso 1 1 calc R . .
C3 C -0.5437(10) 0.2334(3) 0.4121(11) 0.0218(16) Uani 1 1 d . . .
H4A H -0.6672 0.2408 0.3699 0.026 Uiso 1 1 calc R . .
C5 C -0.1822(9) 0.2100(3) 0.5387(10) 0.0215(15) Uani 1 1 d . . .
H5A H -0.0592 0.2015 0.5843 0.026 Uiso 1 1 calc R . .
C4 C -0.3024(9) 0.1591(3) 0.4926(10) 0.0222(16) Uani 1 1 d . . .
H6A H -0.2614 0.1163 0.5032 0.027 Uiso 1 1 calc R . .
N1 N -0.4805(8) 0.1720(2) 0.4316(8) 0.0186(12) Uani 1 1 d . . .
O1 O -0.1598(6) 0.3862(2) 0.5444(7) 0.0271(12) Uani 1 1 d . . .
O2 O 0.0573(7) 0.3142(2) 0.6414(8) 0.0289(12) Uani 1 1 d . . .
O3 O -0.5927(7) 0.1225(2) 0.3986(8) 0.0298(12) Uani 1 1 d . . .
O7 O 0.2735(7) 0.4842(2) 0.1268(8) 0.0267(12) Uani 1 1 d . . .
O6 O 0.0501(7) 0.4036(2) 0.0243(7) 0.0251(11) Uani 1 1 d . . .
O5 O 0.2655(7) 0.3982(2) 0.3913(7) 0.0255(11) Uani 1 1 d . . .
O4 O 0.0384(6) 0.4779(2) 0.3157(7) 0.0213(11) Uani 1 1 d . . .
O8 O 0.3570(9) 0.5158(3) 0.7021(12) 0.0288(16) Uani 1 1 d . . .
S1 S 0.1608(2) 0.44057(7) 0.2132(3) 0.0168(3) Uani 1 1 d . . .
H8A H 0.380(15) 0.533(5) 0.655(17) 0.04(4) Uiso 1 1 d . . .
H8B H 0.499(18) 0.506(6) 0.743(19) 0.15(6) Uiso 1 1 d . . .

loop_
_atom_site_aniso_label
_atom_site_aniso_U_11
_atom_site_aniso_U_22
_atom_site_aniso_U_33
_atom_site_aniso_U_23
_atom_site_aniso_U_13
_atom_site_aniso_U_12
Eu1 0.0171(2) 0.01349(18) 0.01479(17) 0.00091(16) 0.00399(13) 0.00105(15)
C6 0.025(4) 0.019(4) 0.015(3) 0.000(3) 0.006(3) 0.000(3)
C1 0.025(4) 0.017(3) 0.016(3) -0.002(3) 0.006(3) -0.004(3)
C2 0.034(5) 0.017(3) 0.017(3) -0.001(3) 0.009(3) 0.005(3)
C3 0.019(4) 0.024(4) 0.021(4) 0.001(3) 0.003(3) -0.002(3)
C5 0.021(4) 0.022(4) 0.022(4) -0.004(3) 0.007(3) -0.002(3)
C4 0.027(4) 0.023(4) 0.017(3) 0.001(3) 0.006(3) 0.001(3)
N1 0.022(3) 0.017(3) 0.014(3) 0.002(2) 0.002(2) -0.002(2)
O1 0.030(3) 0.013(2) 0.032(3) 0.001(2) -0.002(2) -0.004(2)
O2 0.020(3) 0.026(3) 0.037(3) -0.005(2) 0.004(2) -0.004(2)
O3 0.029(3) 0.022(3) 0.035(3) 0.000(2) 0.004(2) -0.013(2)
O7 0.025(3) 0.027(3) 0.029(3) 0.005(2) 0.010(2) -0.001(2)
O6 0.033(3) 0.027(2) 0.016(2) -0.009(2) 0.009(2) -0.008(2)
O5 0.033(3) 0.027(3) 0.018(2) 0.009(2) 0.010(2) 0.015(2)
O4 0.027(3) 0.019(2) 0.019(3) -0.0038(19) 0.008(2) 0.003(2)
O8 0.025(4) 0.027(3) 0.031(3) 0.010(3) 0.003(3) -0.007(3)
S1 0.0198(9) 0.0148(8) 0.0160(8) 0.0017(7) 0.0053(7) 0.0033(7)

loop_
_atom_type_symbol
_atom_type_description
_atom_type_scat_dispersion_real
_atom_type_scat_dispersion_imag
_atom_type_scat_source
C C 0.0033 0.0016 'International Tables Vol C Tables 4.2.6.8 and 6.1.1.4'
H H 0.0000 0.0000 'International Tables Vol C Tables 4.2.6.8 and 6.1.1.4'
N N 0.0061 0.0033 'International Tables Vol C Tables 4.2.6.8 and 6.1.1.4'
O O 0.0106 0.0060 'International Tables Vol C Tables 4.2.6.8 and 6.1.1.4'
Eu Eu -0.1578 3.6682 'International Tables Vol C Tables 4.2.6.8 and 6.1.1.4'
S S 0.1246 0.1234 'International Tables Vol C Tables 4.2.6.8 and 6.1.1.4'

loop_
_geom_angle_atom_site_label_1
_geom_angle_atom_site_label_2
_geom_angle_atom_site_label_3
_geom_angle
_geom_angle_site_symmetry_1
_geom_angle_site_symmetry_3
_geom_angle_publ_flag
O3 Eu1 O8 83.0(2) 4_666 . ?
O3 Eu1 O4 147.04(16) 4_666 3_566 ?
O8 Eu1 O4 79.0(2) . 3_566 ?
O3 Eu1 O6 84.28(18) 4_666 1_556 ?
O8 Eu1 O6 123.8(2) . 1_556 ?
O4 Eu1 O6 83.20(15) 3_566 1_556 ?
O3 Eu1 O2 79.14(17) 4_666 . ?
O8 Eu1 O2 150.8(2) . . ?
O4 Eu1 O2 127.01(16) 3_566 . ?
O6 Eu1 O2 77.25(15) 1_556 . ?
O3 Eu1 O5 81.49(16) 4_666 . ?
O8 Eu1 O5 77.8(2) . . ?
O4 Eu1 O5 120.59(14) 3_566 . ?
O6 Eu1 O5 152.38(15) 1_556 . ?
O2 Eu1 O5 76.89(16) . . ?
O3 Eu1 O1 130.10(16) 4_666 . ?
O8 Eu1 O1 145.5(2) . . ?
O4 Eu1 O1 75.50(15) 3_566 . ?
O6 Eu1 O1 75.86(15) 1_556 . ?
O2 Eu1 O1 52.15(15) . . ?
O5 Eu1 O1 95.59(16) . . ?
O3 Eu1 O4 134.20(17) 4_666 . ?
O8 Eu1 O4 75.1(2) . . ?
O4 Eu1 O4 66.38(16) 3_566 . ?
O6 Eu1 O4 141.12(15) 1_556 . ?
O2 Eu1 O4 101.57(15) . . ?
O5 Eu1 O4 55.03(13) . . ?
O1 Eu1 O4 73.56(14) . . ?
O3 Eu1 O7 71.39(15) 4_666 1_556 ?
O8 Eu1 O7 70.9(2) . 1_556 ?
O4 Eu1 O7 76.71(14) 3_566 1_556 ?
O6 Eu1 O7 53.13(14) 1_556 1_556 ?
O2 Eu1 O7 123.41(14) . 1_556 ?
O5 Eu1 O7 140.44(16) . 1_556 ?
O1 Eu1 O7 123.88(15) . 1_556 ?
O4 Eu1 O7 133.54(13) . 1_556 ?
O3 Eu1 C6 104.47(19) 4_666 . ?
O8 Eu1 C6 161.8(2) . . ?
O4 Eu1 C6 101.15(18) 3_566 . ?
O6 Eu1 C6 74.02(16) 1_556 . ?
O2 Eu1 C6 26.08(17) . . ?
O5 Eu1 C6 86.77(17) . . ?
O1 Eu1 C6 26.11(17) . . ?
O4 Eu1 C6 88.20(16) . . ?
O7 Eu1 C6 127.11(16) 1_556 . ?
O3 Eu1 S1 107.30(13) 4_666 . ?
O8 Eu1 S1 74.10(17) . . ?
O4 Eu1 S1 93.99(10) 3_566 . ?
O6 Eu1 S1 160.55(11) 1_556 . ?
O2 Eu1 S1 89.41(12) . . ?
O5 Eu1 S1 26.92(10) . . ?
O1 Eu1 S1 84.78(11) . . ?
O4 Eu1 S1 28.11(10) . . ?
O7 Eu1 S1 144.88(10) 1_556 . ?
C6 Eu1 S1 87.75(13) . . ?
O3 Eu1 S1 74.81(13) 4_666 1_556 ?
O8 Eu1 S1 98.20(17) . 1_556 ?
O4 Eu1 S1 80.73(10) 3_566 1_556 ?
O6 Eu1 S1 25.94(11) 1_556 1_556 ?
O2 Eu1 S1 99.12(12) . 1_556 ?
O5 Eu1 S1 156.29(11) . 1_556 ?
O1 Eu1 S1 100.23(11) . 1_556 ?
O4 Eu1 S1 147.09(10) . 1_556 ?
O7 Eu1 S1 27.31(10) 1_556 1_556 ?
C6 Eu1 S1 99.80(13) . 1_556 ?
S1 Eu1 S1 171.47(5) . 1_556 ?
O2 C6 O1 121.5(6) . . ?
O2 C6 C1 118.7(6) . . ?
O1 C6 C1 119.8(6) . . ?
O2 C6 Eu1 60.2(3) . . ?
O1 C6 Eu1 61.4(3) . . ?
C1 C6 Eu1 174.6(4) . . ?
C5 C1 C2 118.6(6) . . ?
C5 C1 C6 119.3(6) . . ?
C2 C1 C6 122.1(6) . . ?
C3 C2 C1 119.5(6) . . ?
N1 C3 C2 120.3(7) . . ?
C4 C5 C1 120.8(6) . . ?
N1 C4 C5 119.1(6) . . ?
O3 N1 C3 120.3(6) . . ?
O3 N1 C4 117.9(5) . . ?
C3 N1 C4 121.8(6) . . ?
C6 O1 Eu1 92.5(4) . . ?
C6 O2 Eu1 93.7(4) . . ?
N1 O3 Eu1 152.2(4) . 4_465 ?
S1 O7 Eu1 92.1(2) . 1_554 ?
S1 O6 Eu1 107.9(2) . 1_554 ?
S1 O5 Eu1 102.8(2) . . ?
S1 O4 Eu1 146.6(3) . 3_566 ?
S1 O4 Eu1 97.8(2) . . ?
Eu1 O4 Eu1 113.62(15) 3_566 . ?
O7 S1 O6 106.4(3) . . ?
O7 S1 O5 113.1(3) . . ?
O6 S1 O5 112.5(3) . . ?
O7 S1 O4 111.6(3) . . ?
O6 S1 O4 108.8(3) . . ?
O5 S1 O4 104.3(3) . . ?
O7 S1 Eu1 126.9(2) . . ?
O6 S1 Eu1 126.66(19) . . ?
O5 S1 Eu1 50.30(18) . . ?
O4 S1 Eu1 54.05(17) . . ?
O7 S1 Eu1 60.63(19) . 1_554 ?
O6 S1 Eu1 46.12(18) . 1_554 ?
O5 S1 Eu1 125.04(19) . 1_554 ?
O4 S1 Eu1 129.56(18) . 1_554 ?
Eu1 S1 Eu1 171.47(5) . 1_554 ?

loop_
_geom_bond_atom_site_label_1
_geom_bond_atom_site_label_2
_geom_bond_distance
_geom_bond_site_symmetry_2
_geom_bond_publ_flag
Eu1 O3 2.263(5) 4_666 ?
Eu1 O8 2.388(6) . ?
Eu1 O4 2.390(4) 3_566 ?
Eu1 O6 2.418(4) 1_556 ?
Eu1 O2 2.481(5) . ?
Eu1 O5 2.498(4) . ?
Eu1 O1 2.506(5) . ?
Eu1 O4 2.587(4) . ?
Eu1 O7 2.783(5) 1_556 ?
Eu1 C6 2.852(7) . ?
Eu1 S1 3.1659(17) . ?
Eu1 S1 3.1917(17) 1_556 ?
C6 O2 1.256(8) . ?
C6 O1 1.256(8) . ?
C6 C1 1.504(9) . ?
C1 C5 1.384(9) . ?
C1 C2 1.386(10) . ?
C2 C3 1.377(9) . ?
C3 N1 1.346(8) . ?
C5 C4 1.376(9) . ?
C4 N1 1.349(8) . ?
N1 O3 1.316(7) . ?
O3 Eu1 2.263(5) 4_465 ?
O7 S1 1.465(5) . ?
O7 Eu1 2.783(5) 1_554 ?
O6 S1 1.467(5) . ?
O6 Eu1 2.418(4) 1_554 ?
O5 S1 1.470(4) . ?
O4 S1 1.506(4) . ?
O4 Eu1 2.390(4) 3_566 ?
S1 Eu1 3.1917(17) 1_554 ?

loop_
_geom_hbond_atom_site_label_D
_geom_hbond_atom_site_label_H
_geom_hbond_atom_site_label_A
_geom_hbond_distance_DH
_geom_hbond_distance_HA
_geom_hbond_distance_DA
_geom_hbond_angle_DHA
_geom_hbond_site_symmetry_A
O8 H8B O7 1.07(13) 1.73(13) 2.755(8) 158(10) 3_666
